data_1000342
loop_
_publ_author_name
'Crosnier-Lopez, M P'
'Duroy, H'
'Fourquet, J L'

_publ_section_title
;
BaNbF~7-x~(OH)~x~: preparation and crystal structure
;
_journal_coden_ASTM EJSCE5
_journal_name_full
;
European Journal of Solid State Inorganic Chemistry
;
_journal_page_first 549
_journal_page_last 556
_journal_volume 30
_journal_year 1993
_chemical_formula_structural 'Ba Nb (F5.5 (O H)1.5)'
_chemical_formula_sum 'Ba F5.5 H1.5 Nb O1.5'
_chemical_name_systematic
;
Barium niobium fluoride hydroxide (1/1/5.5/1.5)
;
_space_group_IT_number 205
_symmetry_cell_setting cubic
_symmetry_Int_Tables_number 205
_symmetry_space_group_name_Hall '-P 2ac 2ab 3'
_symmetry_space_group_name_H-M 'P a -3'
_cell_angle_alpha 90
_cell_angle_beta 90
_cell_angle_gamma 90
_cell_formula_units_Z 8
_cell_length_a 9.9259(5)
_cell_length_b 9.9259(5)
_cell_length_c 9.9259(5)
_cell_volume 977.9
_refine_ls_R_factor_all 0.02
_cod_original_formula_sum 'H1.5 Ba F5.5 Nb O1.5'
_cod_database_code 1000342

loop_
_symmetry_equiv_pos_as_xyz
x,y,z
1/2+x,1/2-y,-z
-x,1/2+y,1/2-z
1/2-x,-y,1/2+z
y,z,x
1/2-y,-z,1/2+x
1/2+y,1/2-z,-x
-y,1/2+z,1/2-x
z,x,y
-z,1/2+x,1/2-y
1/2-z,-x,1/2+y
1/2+z,1/2-x,-y
-x,-y,-z
1/2-x,1/2+y,z
x,1/2-y,1/2+z
1/2+x,y,1/2-z
-y,-z,-x
1/2+y,z,1/2-x
1/2-y,1/2+z,x
y,1/2-z,1/2+x
-z,-x,-y
z,1/2-x,1/2+y
1/2+z,x,1/2-y
1/2-z,1/2+x,y

loop_
_atom_site_aniso_label
_atom_site_aniso_U_11
_atom_site_aniso_U_12
_atom_site_aniso_U_13
_atom_site_aniso_U_22
_atom_site_aniso_U_23
_atom_site_aniso_U_33
Nb1 0.0091(1) 0.0004(1) 0.0004(1) 0.0091(1) 0.0004(1) 0.0091(1)
Ba1 0.0134(2) 0.0012(2) 0.0012(2) 0.0134(2) 0.0012(2) 0.0134(2)
Ba2 0.0108(2) 0.0001(2) 0.0001(2) 0.0108(2) 0.0001(2) 0.0108(2)
F1 0.0170(16) -0.0017(14) 0.0026(13) 0.0148(15) 0.0034(11) 0.0144(13)
O1 0.0170(16) -0.0017(14) 0.0026(13) 0.0148(15) 0.0034(11) 0.0144(13)
F2 0.0142(14) 0.0071(15) -0.0014(12) 0.0261(18) -0.0032(16) 0.0158(15)
O2 0.0142(14) 0.0071(15) -0.0014(12) 0.0261(18) -0.0032(16) 0.0158(15)
F3 0.0220(13) -0.0021(15) -0.0021(15) 0.0220(13) -0.0021(15) 0.0220(13)
O3 0.0220(13) -0.0021(15) -0.0021(15) 0.0220(13) -0.0021(15) 0.0220(13)

loop_
_atom_site_label
_atom_site_type_symbol
_atom_site_symmetry_multiplicity
_atom_site_Wyckoff_symbol
_atom_site_fract_x
_atom_site_fract_y
_atom_site_fract_z
_atom_site_occupancy
_atom_site_attached_hydrogens
_atom_site_calc_flag
Nb1 Nb5+ 8 c 0.2234(1) 0.2234(1) 0.2234(1) 1. 0 d
Ba1 Ba2+ 4 b 0.5 0.5 0.5 1. 0 d
Ba2 Ba2+ 4 a 0. 0. 0. 1. 0 d
F1 F1- 24 d 0.2570(3) 0.4443(3) 0.6162(3) 0.7857 0 d
O1 O2- 24 d 0.2570(3) 0.4443(3) 0.6162(3) 0.2143 1 d
F2 F1- 24 d 0.3627(3) 0.2220(4) 0.6028(3) 0.7857 0 d
O2 O2- 24 d 0.3627(3) 0.2220(4) 0.6028(3) 0.2143 1 d
F3 F1- 8 c 0.3351(4) 0.3351(4) 0.3351(4) 0.7857 0 d
O3 O2- 8 c 0.3351(4) 0.3351(4) 0.3351(4) 0.2143 1 d
H1 H1+ 24 d -1. -1. -1. 0.5 0 dum

loop_
_atom_type_symbol
_atom_type_oxidation_number
Nb5+ 5.000
Ba2+ 2.000
F1- -1.000
O2- -2.000
H1+ 1.000
